data_7107791
loop_
_publ_author_name
'Kenji Matsumoto'
'Hiromichi Egami'
'Takuya Oguma'
'Tsutomu Katsuki'

_publ_section_title
;
 What factors influence the catalytic activity of iron-salan complexes for
 aerobic oxidative coupling of 2-naphthols?
;
_journal_name_full Chem.Commun.
_journal_page_first 5823
_journal_paper_doi 10.1039/c2cc18090a
_journal_volume 48
_journal_year 2012
_chemical_absolute_configuration rmad
_chemical_formula_moiety 'C112H86Fe2N4O6, 2(H2O), CH2Cl2'
_chemical_formula_sum 'C113 H92 Cl2 Fe2 N4 O8'
_chemical_formula_weight 1816.51
_chemical_name_systematic
;

?

;
_space_group_IT_number 4
_symmetry_cell_setting monoclinic
_symmetry_space_group_name_Hall 'P 2yb'
_symmetry_space_group_name_H-M 'P 1 21 1'
_atom_sites_solution_hydrogens geom
_atom_sites_solution_primary direct
_atom_sites_solution_secondary difmap
_audit_creation_method SHELXL-97
_cell_angle_alpha 90.00
_cell_angle_beta 95.270(2)
_cell_angle_gamma 90.00
_cell_formula_units_Z 2
_cell_length_a 12.5225(14)
_cell_length_b 25.289(3)
_cell_length_c 15.7743(18)
_cell_measurement_reflns_used 9952
_cell_measurement_temperature 100
_cell_measurement_theta_max 25.51
_cell_measurement_theta_min 2.18
_cell_volume 4974.3(10)
_computing_cell_refinement 'Bruker SAINT'
_computing_data_collection 'Bruker APEX2'
_computing_data_reduction 'Bruker SAINT'
_computing_molecular_graphics 'Bruker SHELXTL'
_computing_publication_material 'Bruker SHELXTL'
_computing_structure_refinement 'SHELXL-97 (Sheldrick, 1997)'
_computing_structure_solution 'SHELXS-97 (Sheldrick, 1990)'
_diffrn_ambient_temperature 100
_diffrn_detector_area_resol_mean 8.333
_diffrn_measured_fraction_theta_full 0.995
_diffrn_measured_fraction_theta_max 0.995
_diffrn_measurement_device_type 'Bruker APEX-II CCD'
_diffrn_measurement_method '\f and \w scans'
_diffrn_radiation_collimation 'focusing mirrors'
_diffrn_radiation_monochromator graphite
_diffrn_radiation_source 'rotating-anode X-ray tube'
_diffrn_radiation_type MoK\a
_diffrn_radiation_wavelength 0.71073
_diffrn_reflns_av_R_equivalents 0.0419
_diffrn_reflns_av_sigmaI/netI 0.0623
_diffrn_reflns_limit_h_max 16
_diffrn_reflns_limit_h_min -16
_diffrn_reflns_limit_k_max 32
_diffrn_reflns_limit_k_min -32
_diffrn_reflns_limit_l_max 20
_diffrn_reflns_limit_l_min -20
_diffrn_reflns_number 57214
_diffrn_reflns_theta_full 27.50
_diffrn_reflns_theta_max 27.50
_diffrn_reflns_theta_min 1.53
_exptl_absorpt_coefficient_mu 0.403
_exptl_absorpt_correction_T_max 0.9880
_exptl_absorpt_correction_T_min 0.8886
_exptl_absorpt_correction_type empirical
_exptl_absorpt_process_details
;
SADABS Sheldrick 1996
;
_exptl_crystal_colour purple
_exptl_crystal_density_diffrn 1.213
_exptl_crystal_density_method 'not measured'
_exptl_crystal_description plate
_exptl_crystal_F_000 1896
_exptl_crystal_size_max 0.30
_exptl_crystal_size_mid 0.13
_exptl_crystal_size_min 0.03
_refine_diff_density_max 2.561
_refine_diff_density_min -0.513
_refine_diff_density_rms 0.158
_refine_ls_abs_structure_details 'Flack H D (1983), Acta Cryst. A39, 876-881'
_refine_ls_abs_structure_Flack 0.009(19)
_refine_ls_extinction_method none
_refine_ls_goodness_of_fit_ref 1.030
_refine_ls_hydrogen_treatment constr
_refine_ls_matrix_type full
_refine_ls_number_parameters 1160
_refine_ls_number_reflns 22598
_refine_ls_number_restraints 1
_refine_ls_restrained_S_all 1.030
_refine_ls_R_factor_all 0.1165
_refine_ls_R_factor_gt 0.0889
_refine_ls_shift/su_max 0.002
_refine_ls_shift/su_mean 0.000
_refine_ls_structure_factor_coef Fsqd
_refine_ls_weighting_details 'calc w=1/[\s^2^(Fo^2^)+(0.1764P)^2^+8.7158P] where P=(Fo^2^+2Fc^2^)/3'
_refine_ls_weighting_scheme calc
_refine_ls_wR_factor_gt 0.2473
_refine_ls_wR_factor_ref 0.2713
_reflns_number_gt 17541
_reflns_number_total 22598
_reflns_threshold_expression >2sigma(I)
_cod_data_source_file c2cc18090a.txt
_cod_data_source_block aSR_diPh_NpNp_FeNHsalan_OH2_KM187
_cod_original_sg_symbol_H-M P2(1)
_cod_database_code 7107791

loop_
_symmetry_equiv_pos_as_xyz
'x, y, z'
'-x, y+1/2, -z'

loop_
_atom_site_label
_atom_site_type_symbol
_atom_site_fract_x
_atom_site_fract_y
_atom_site_fract_z
_atom_site_U_iso_or_equiv
_atom_site_adp_type
_atom_site_occupancy
_atom_site_symmetry_multiplicity
_atom_site_calc_flag
_atom_site_refinement_flags
_atom_site_disorder_assembly
_atom_site_disorder_group
Fe1 Fe 0.71717(6) 0.18631(3) 0.47096(5) 0.02119(18) Uani 1 1 d . . .
Fe2 Fe 0.62856(6) 0.13335(3) 0.30114(5) 0.02080(18) Uani 1 1 d . . .
N1 N 0.6767(4) 0.11289(19) 0.5336(3) 0.0220(9) Uani 1 1 d . . .
N2 N 0.6390(4) 0.21736(18) 0.5781(3) 0.0216(9) Uani 1 1 d . . .
N3 N 0.6200(4) 0.2123(2) 0.2424(3) 0.0270(10) Uani 1 1 d . . .
N4 N 0.4748(4) 0.1290(2) 0.2239(3) 0.0247(10) Uani 1 1 d . . .
O1 O 0.8525(3) 0.18228(19) 0.5378(3) 0.0277(9) Uani 1 1 d . . .
O2 O 0.7200(4) 0.25625(16) 0.4255(3) 0.0289(9) Uani 1 1 d . . .
O3 O 0.7625(3) 0.14848(16) 0.3710(3) 0.0252(9) Uani 1 1 d . . .
O4 O 0.5701(3) 0.17446(14) 0.3993(2) 0.0216(8) Uani 1 1 d . . .
O5 O 0.6948(4) 0.11184(16) 0.2030(3) 0.0295(9) Uani 1 1 d . . .
O6 O 0.5897(3) 0.06835(15) 0.3541(3) 0.0244(8) Uani 1 1 d . . .
O1W O 0.9909(3) 0.1702(2) 0.2821(3) 0.0466(14) Uani 1 1 d . . .
O2W O 0.9060(4) 0.5681(3) 0.7393(5) 0.071(2) Uani 1 1 d . . .
C1 C 0.6423(4) 0.1233(2) 0.6201(3) 0.0197(10) Uani 1 1 d . . .
H1 H 0.7084 0.1297 0.6593 0.024 Uiso 1 1 calc R . .
C2 C 0.5841(4) 0.0764(2) 0.6548(4) 0.0231(11) Uani 1 1 d . . .
C3 C 0.6156(6) 0.0579(3) 0.7360(4) 0.0350(14) Uani 1 1 d . . .
H3 H 0.6750 0.0738 0.7681 0.042 Uiso 1 1 calc R . .
C4 C 0.5606(7) 0.0158(3) 0.7713(5) 0.0468(18) Uani 1 1 d . . .
H4 H 0.5816 0.0036 0.8273 0.056 Uiso 1 1 calc R . .
C5 C 0.4755(6) -0.0074(3) 0.7230(5) 0.0409(16) Uani 1 1 d . . .
H5 H 0.4375 -0.0357 0.7459 0.049 Uiso 1 1 calc R . .
C6 C 0.4449(6) 0.0108(3) 0.6401(6) 0.0445(18) Uani 1 1 d . . .
H6 H 0.3871 -0.0056 0.6069 0.053 Uiso 1 1 calc R . .
C7 C 0.4981(5) 0.0520(3) 0.6074(5) 0.0354(15) Uani 1 1 d . . .
H7 H 0.4763 0.0643 0.5515 0.043 Uiso 1 1 calc R . .
C8 C 0.7666(5) 0.0741(2) 0.5337(4) 0.0284(13) Uani 1 1 d . . .
H8A H 0.7832 0.0682 0.4743 0.034 Uiso 1 1 calc R . .
H8B H 0.7429 0.0400 0.5563 0.034 Uiso 1 1 calc R . .
C9 C 0.8674(5) 0.0916(3) 0.5858(4) 0.0292(13) Uani 1 1 d . . .
C10 C 0.9052(5) 0.1453(2) 0.5834(4) 0.0284(13) Uani 1 1 d . . .
C11 C 1.0003(5) 0.1599(3) 0.6329(4) 0.0301(13) Uani 1 1 d . . .
C12 C 1.0613(5) 0.1194(3) 0.6812(4) 0.0345(14) Uani 1 1 d . . .
C13 C 1.1596(5) 0.1299(4) 0.7302(4) 0.0408(15) Uani 1 1 d . . .
H13 H 1.1846 0.1653 0.7351 0.049 Uiso 1 1 calc R . .
C14 C 1.2183(6) 0.0914(4) 0.7698(6) 0.052(2) Uani 1 1 d . . .
H14 H 1.2853 0.0997 0.8001 0.063 Uiso 1 1 calc R . .
C15 C 1.1809(7) 0.0382(4) 0.7668(6) 0.059(2) Uani 1 1 d . . .
H15 H 1.2222 0.0109 0.7954 0.071 Uiso 1 1 calc R . .
C16 C 1.0863(6) 0.0270(3) 0.7230(5) 0.0423(17) Uani 1 1 d . . .
H16 H 1.0603 -0.0083 0.7218 0.051 Uiso 1 1 calc R . .
C17 C 1.0257(5) 0.0664(3) 0.6792(4) 0.0326(14) Uani 1 1 d . . .
C18 C 0.9256(5) 0.0548(3) 0.6327(4) 0.0328(14) Uani 1 1 d . . .
H18 H 0.8984 0.0198 0.6344 0.039 Uiso 1 1 calc R . .
C19 C 1.0387(5) 0.2157(3) 0.6298(4) 0.0355(15) Uani 1 1 d . . .
C20 C 1.1403(6) 0.2249(4) 0.6009(5) 0.0434(18) Uani 1 1 d . . .
H20 H 1.1815 0.1957 0.5844 0.052 Uiso 1 1 calc R . .
C21 C 1.1819(7) 0.2763(4) 0.5959(5) 0.058(3) Uani 1 1 d . . .
H21 H 1.2493 0.2818 0.5742 0.070 Uiso 1 1 calc R . .
C22 C 1.1225(7) 0.3203(4) 0.6234(6) 0.055(2) Uani 1 1 d . . .
H22 H 1.1506 0.3551 0.6215 0.066 Uiso 1 1 calc R . .
C23 C 1.0234(6) 0.3114(3) 0.6529(5) 0.0418(17) Uani 1 1 d . . .
C24 C 0.9627(7) 0.3544(3) 0.6798(5) 0.051(2) Uani 1 1 d . . .
H24 H 0.9899 0.3892 0.6743 0.061 Uiso 1 1 calc R . .
C25 C 0.8650(7) 0.3481(3) 0.7140(6) 0.0506(19) Uani 1 1 d . . .
H25 H 0.8256 0.3776 0.7317 0.061 Uiso 1 1 calc R . .
C26 C 0.8275(6) 0.2967(3) 0.7211(5) 0.0370(15) Uani 1 1 d . . .
H26 H 0.7622 0.2912 0.7461 0.044 Uiso 1 1 calc R . .
C27 C 0.8825(5) 0.2531(3) 0.6930(4) 0.0308(13) Uani 1 1 d . . .
H27 H 0.8527 0.2188 0.6977 0.037 Uiso 1 1 calc R . .
C28 C 0.9802(5) 0.2587(3) 0.6580(4) 0.0350(14) Uani 1 1 d . . .
C29 C 0.5752(4) 0.1744(2) 0.6166(4) 0.0194(10) Uani 1 1 d . . .
H29 H 0.5089 0.1681 0.5775 0.023 Uiso 1 1 calc R . .
C30 C 0.5411(4) 0.1877(2) 0.7036(3) 0.0204(10) Uani 1 1 d . . .
C31 C 0.4334(4) 0.1906(2) 0.7171(4) 0.0250(11) Uani 1 1 d . . .
H31 H 0.3804 0.1858 0.6707 0.030 Uiso 1 1 calc R . .
C32 C 0.4022(5) 0.2004(2) 0.7982(4) 0.0291(13) Uani 1 1 d . . .
H32 H 0.3282 0.2019 0.8067 0.035 Uiso 1 1 calc R . .
C33 C 0.4784(6) 0.2080(3) 0.8664(4) 0.0323(13) Uani 1 1 d . . .
H33 H 0.4570 0.2148 0.9216 0.039 Uiso 1 1 calc R . .
C34 C 0.5861(5) 0.2054(2) 0.8532(4) 0.0284(12) Uani 1 1 d . . .
H34 H 0.6388 0.2106 0.8998 0.034 Uiso 1 1 calc R . .
C35 C 0.6181(5) 0.1955(2) 0.7729(4) 0.0252(12) Uani 1 1 d . . .
H35 H 0.6923 0.1940 0.7648 0.030 Uiso 1 1 calc R . .
C36 C 0.5733(5) 0.2651(2) 0.5545(4) 0.0277(12) Uani 1 1 d . . .
H36A H 0.5337 0.2759 0.6032 0.033 Uiso 1 1 calc R . .
H36B H 0.5201 0.2566 0.5060 0.033 Uiso 1 1 calc R . .
C37 C 0.6434(4) 0.3102(2) 0.5302(4) 0.0226(11) Uani 1 1 d . . .
C38 C 0.7136(5) 0.3030(2) 0.4635(4) 0.0263(12) Uani 1 1 d . . .
C39 C 0.7761(5) 0.3453(2) 0.4390(4) 0.0243(11) Uani 1 1 d . . .
C40 C 0.7673(5) 0.3954(2) 0.4767(4) 0.0249(12) Uani 1 1 d . . .
C41 C 0.8249(5) 0.4407(2) 0.4516(4) 0.0291(13) Uani 1 1 d . . .
H41 H 0.8697 0.4376 0.4064 0.035 Uiso 1 1 calc R . .
C42 C 0.8171(5) 0.4886(2) 0.4912(5) 0.0326(14) Uani 1 1 d . . .
H42 H 0.8577 0.5178 0.4741 0.039 Uiso 1 1 calc R . .
C43 C 0.7494(6) 0.4950(2) 0.5569(4) 0.0336(14) Uani 1 1 d . . .
H43 H 0.7435 0.5284 0.5836 0.040 Uiso 1 1 calc R . .
C44 C 0.6916(5) 0.4524(2) 0.5821(4) 0.0320(13) Uani 1 1 d . . .
H44 H 0.6466 0.4566 0.6270 0.038 Uiso 1 1 calc R . .
C45 C 0.6982(5) 0.4030(2) 0.5428(4) 0.0252(12) Uani 1 1 d . . .
C46 C 0.6375(5) 0.3585(2) 0.5677(4) 0.0275(12) Uani 1 1 d . . .
H46 H 0.5916 0.3629 0.6119 0.033 Uiso 1 1 calc R . .
C47 C 0.8549(5) 0.3350(2) 0.3751(4) 0.0252(12) Uani 1 1 d . . .
C48 C 0.9502(6) 0.3111(3) 0.4007(5) 0.0386(15) Uani 1 1 d . . .
H48 H 0.9642 0.3007 0.4585 0.046 Uiso 1 1 calc R . .
C49 C 1.0295(6) 0.3012(4) 0.3431(6) 0.051(2) Uani 1 1 d . . .
H49 H 1.0954 0.2846 0.3623 0.061 Uiso 1 1 calc R . .
C50 C 1.0092(7) 0.3159(3) 0.2609(6) 0.055(2) Uani 1 1 d . . .
H50 H 1.0622 0.3102 0.2226 0.066 Uiso 1 1 calc R . .
C51 C 0.9100(6) 0.3398(3) 0.2304(5) 0.0436(17) Uani 1 1 d . . .
C52 C 0.8871(9) 0.3534(4) 0.1423(5) 0.060(3) Uani 1 1 d . . .
H52 H 0.9388 0.3467 0.1031 0.072 Uiso 1 1 calc R . .
C53 C 0.7897(10) 0.3762(4) 0.1143(5) 0.064(3) Uani 1 1 d . . .
H53 H 0.7759 0.3859 0.0562 0.077 Uiso 1 1 calc R . .
C54 C 0.7106(8) 0.3853(3) 0.1708(5) 0.050(2) Uani 1 1 d . . .
H54 H 0.6427 0.3994 0.1507 0.060 Uiso 1 1 calc R . .
C55 C 0.7342(6) 0.3731(3) 0.2569(4) 0.0365(15) Uani 1 1 d . . .
H55 H 0.6825 0.3809 0.2956 0.044 Uiso 1 1 calc R . .
C56 C 0.8317(6) 0.3497(2) 0.2882(4) 0.0327(14) Uani 1 1 d . . .
C57 C 0.5250(6) 0.2174(2) 0.1793(4) 0.0305(13) Uani 1 1 d . . .
H57 H 0.5445 0.2021 0.1243 0.037 Uiso 1 1 calc R . .
C58 C 0.4924(6) 0.2737(3) 0.1629(4) 0.0364(15) Uani 1 1 d . . .
C59 C 0.4910(12) 0.2912(3) 0.0782(6) 0.089(4) Uani 1 1 d . . .
H59 H 0.5142 0.2685 0.0355 0.107 Uiso 1 1 calc R . .
C60 C 0.4550(16) 0.3425(4) 0.0575(8) 0.119(6) Uani 1 1 d . . .
H60 H 0.4535 0.3550 0.0006 0.142 Uiso 1 1 calc R . .
C61 C 0.4206(14) 0.3758(4) 0.1233(9) 0.118(7) Uani 1 1 d . . .
H61 H 0.3929 0.4100 0.1092 0.142 Uiso 1 1 calc R . .
C62 C 0.4273(9) 0.3585(4) 0.2087(7) 0.066(3) Uani 1 1 d . . .
H62 H 0.4060 0.3806 0.2529 0.080 Uiso 1 1 calc R . .
C63 C 0.4666(7) 0.3071(3) 0.2258(5) 0.0448(18) Uani 1 1 d . . .
H63 H 0.4755 0.2952 0.2831 0.054 Uiso 1 1 calc R . .
C64 C 0.7222(6) 0.2270(2) 0.2074(4) 0.0315(13) Uani 1 1 d . . .
H64A H 0.7804 0.2265 0.2543 0.038 Uiso 1 1 calc R . .
H64B H 0.7159 0.2637 0.1856 0.038 Uiso 1 1 calc R . .
C65 C 0.7533(5) 0.1912(3) 0.1365(4) 0.0298(12) Uani 1 1 d . . .
C66 C 0.7369(4) 0.1358(3) 0.1390(3) 0.0253(11) Uani 1 1 d . . .
C67 C 0.7623(5) 0.1042(2) 0.0706(4) 0.0266(12) Uani 1 1 d . . .
C68 C 0.8118(5) 0.1272(3) 0.0017(4) 0.0302(13) Uani 1 1 d . . .
C69 C 0.8429(6) 0.0958(3) -0.0675(4) 0.0395(16) Uani 1 1 d . . .
H69 H 0.8284 0.0590 -0.0697 0.047 Uiso 1 1 calc R . .
C70 C 0.8941(6) 0.1197(4) -0.1308(4) 0.0466(19) Uani 1 1 d . . .
H70 H 0.9158 0.0987 -0.1761 0.056 Uiso 1 1 calc R . .
C71 C 0.9153(5) 0.1739(3) -0.1307(4) 0.0424(18) Uani 1 1 d . . .
H71 H 0.9516 0.1892 -0.1749 0.051 Uiso 1 1 calc R . .
C72 C 0.8835(5) 0.2046(3) -0.0667(5) 0.0392(16) Uani 1 1 d . . .
H72 H 0.8963 0.2416 -0.0680 0.047 Uiso 1 1 calc R . .
C73 C 0.8322(5) 0.1832(3) 0.0015(4) 0.0326(13) Uani 1 1 d . . .
C74 C 0.7982(5) 0.2136(3) 0.0690(4) 0.0290(13) Uani 1 1 d . . .
H74 H 0.8068 0.2509 0.0677 0.035 Uiso 1 1 calc R . .
C75 C 0.7272(5) 0.0483(2) 0.0706(4) 0.0287(12) Uani 1 1 d . . .
C76 C 0.7860(6) 0.0093(3) 0.1109(5) 0.0389(16) Uani 1 1 d . . .
H76 H 0.8569 0.0170 0.1344 0.047 Uiso 1 1 calc R . .
C77 C 0.7463(8) -0.0417(3) 0.1192(5) 0.050(2) Uani 1 1 d . . .
H77 H 0.7904 -0.0678 0.1481 0.060 Uiso 1 1 calc R . .
C78 C 0.6451(8) -0.0547(3) 0.0863(5) 0.052(2) Uani 1 1 d . . .
H78 H 0.6183 -0.0894 0.0934 0.063 Uiso 1 1 calc R . .
C79 C 0.5800(7) -0.0158(3) 0.0414(4) 0.0389(16) Uani 1 1 d . . .
C80 C 0.4721(8) -0.0254(4) 0.0052(5) 0.055(2) Uani 1 1 d . . .
H80 H 0.4422 -0.0595 0.0116 0.066 Uiso 1 1 calc R . .
C81 C 0.4124(6) 0.0112(4) -0.0367(6) 0.0493(19) Uani 1 1 d . . .
H81 H 0.3416 0.0030 -0.0597 0.059 Uiso 1 1 calc R . .
C82 C 0.4536(7) 0.0612(4) -0.0468(6) 0.053(2) Uani 1 1 d . . .
H82 H 0.4109 0.0870 -0.0779 0.064 Uiso 1 1 calc R . .
C83 C 0.5561(6) 0.0746(3) -0.0125(5) 0.0380(15) Uani 1 1 d . . .
H83 H 0.5822 0.1095 -0.0191 0.046 Uiso 1 1 calc R . .
C84 C 0.6221(5) 0.0361(3) 0.0325(4) 0.0287(12) Uani 1 1 d . . .
C85 C 0.4329(5) 0.1840(2) 0.2094(4) 0.0259(11) Uani 1 1 d . . .
H85 H 0.4145 0.1984 0.2652 0.031 Uiso 1 1 calc R . .
C86 C 0.3321(5) 0.1855(3) 0.1476(4) 0.0320(13) Uani 1 1 d . . .
C87 C 0.2383(7) 0.2096(3) 0.1684(5) 0.0492(19) Uani 1 1 d . . .
H87 H 0.2361 0.2260 0.2223 0.059 Uiso 1 1 calc R . .
C88 C 0.1462(8) 0.2096(4) 0.1097(7) 0.068(3) Uani 1 1 d . . .
H88 H 0.0833 0.2275 0.1232 0.081 Uiso 1 1 calc R . .
C89 C 0.1474(7) 0.1845(5) 0.0348(6) 0.063(3) Uani 1 1 d . . .
H89 H 0.0842 0.1834 -0.0034 0.076 Uiso 1 1 calc R . .
C90 C 0.2396(8) 0.1603(5) 0.0127(6) 0.065(3) Uani 1 1 d . . .
H90 H 0.2395 0.1428 -0.0406 0.078 Uiso 1 1 calc R . .
C91 C 0.3330(6) 0.1613(3) 0.0682(4) 0.0438(17) Uani 1 1 d . . .
H91 H 0.3970 0.1456 0.0520 0.053 Uiso 1 1 calc R . .
C92 C 0.3975(5) 0.0920(2) 0.2585(4) 0.0272(12) Uani 1 1 d . . .
H92A H 0.3286 0.0927 0.2222 0.033 Uiso 1 1 calc R . .
H92B H 0.3835 0.1031 0.3167 0.033 Uiso 1 1 calc R . .
C93 C 0.4434(4) 0.0365(2) 0.2609(4) 0.0237(11) Uani 1 1 d . . .
C94 C 0.5421(5) 0.0274(2) 0.3124(4) 0.0238(11) Uani 1 1 d . . .
C95 C 0.5852(5) -0.0229(2) 0.3175(4) 0.0245(12) Uani 1 1 d . . .
C96 C 0.5319(5) -0.0653(2) 0.2730(4) 0.0263(12) Uani 1 1 d . . .
C97 C 0.5753(6) -0.1180(2) 0.2743(4) 0.0309(13) Uani 1 1 d . . .
H97 H 0.6417 -0.1249 0.3064 0.037 Uiso 1 1 calc R . .
C98 C 0.5232(6) -0.1582(3) 0.2305(5) 0.0391(16) Uani 1 1 d . . .
H98 H 0.5526 -0.1928 0.2335 0.047 Uiso 1 1 calc R . .
C99 C 0.4255(6) -0.1485(3) 0.1805(4) 0.0364(15) Uani 1 1 d . . .
H99 H 0.3902 -0.1766 0.1492 0.044 Uiso 1 1 calc R . .
C100 C 0.3812(5) -0.0986(3) 0.1771(4) 0.0326(14) Uani 1 1 d . . .
H100 H 0.3147 -0.0926 0.1445 0.039 Uiso 1 1 calc R . .
C101 C 0.4343(5) -0.0560(2) 0.2221(4) 0.0292(13) Uani 1 1 d . . .
C102 C 0.3917(5) -0.0043(2) 0.2169(4) 0.0291(13) Uani 1 1 d . . .
H102 H 0.3266 0.0023 0.1827 0.035 Uiso 1 1 calc R . .
C103 C 0.6918(4) -0.0304(2) 0.3682(4) 0.0265(12) Uani 1 1 d . . .
C104 C 0.7824(5) -0.0088(3) 0.3382(4) 0.0327(14) Uani 1 1 d . . .
H104 H 0.7761 0.0104 0.2862 0.039 Uiso 1 1 calc R . .
C105 C 0.8830(6) -0.0149(3) 0.3832(5) 0.0409(17) Uani 1 1 d . . .
H105 H 0.9441 0.0006 0.3615 0.049 Uiso 1 1 calc R . .
C106 C 0.8952(5) -0.0421(3) 0.4565(5) 0.0404(17) Uani 1 1 d . . .
H106 H 0.9648 -0.0466 0.4849 0.048 Uiso 1 1 calc R . .
C107 C 0.8054(5) -0.0642(2) 0.4919(5) 0.0337(14) Uani 1 1 d . . .
C108 C 0.8154(6) -0.0927(3) 0.5688(5) 0.047(2) Uani 1 1 d . . .
H108 H 0.8843 -0.0977 0.5984 0.057 Uiso 1 1 calc R . .
C109 C 0.7255(8) -0.1135(3) 0.6018(6) 0.055(2) Uani 1 1 d . . .
H109 H 0.7327 -0.1326 0.6539 0.067 Uiso 1 1 calc R . .
C110 C 0.6250(6) -0.1063(3) 0.5586(5) 0.0445(17) Uani 1 1 d . . .
H110 H 0.5640 -0.1208 0.5816 0.053 Uiso 1 1 calc R . .
C111 C 0.6114(5) -0.0790(2) 0.4842(4) 0.0311(13) Uani 1 1 d . . .
H111 H 0.5413 -0.0740 0.4568 0.037 Uiso 1 1 calc R . .
C112 C 0.7006(5) -0.0580(2) 0.4471(4) 0.0280(13) Uani 1 1 d . . .
C1A C 0.7684(10) 0.6787(5) 0.5922(8) 0.030(3) Uiso 0.486(5) 1 d P B 1
C1B C 0.9066(19) 0.7958(10) 0.1209(15) 0.075(6) Uiso 0.514(5) 1 d P B 2
Cl1A Cl 0.6946(2) 0.63633(14) 0.5218(2) 0.0337(8) Uiso 0.486(5) 1 d P B 1
Cl2A Cl 0.6918(2) 0.74284(13) 0.5941(2) 0.0325(8) Uiso 0.486(5) 1 d P B 1
Cl1B Cl 0.7723(4) 0.8077(2) 0.1458(3) 0.0675(13) Uiso 0.514(5) 1 d P B 2
Cl2B Cl 0.9515(7) 0.8358(3) 0.0622(5) 0.109(2) Uiso 0.514(5) 1 d P B 2

loop_
_atom_site_aniso_label
_atom_site_aniso_U_11
_atom_site_aniso_U_22
_atom_site_aniso_U_33
_atom_site_aniso_U_23
_atom_site_aniso_U_13
_atom_site_aniso_U_12
Fe1 0.0250(4) 0.0180(4) 0.0200(4) -0.0017(3) -0.0006(3) -0.0030(3)
Fe2 0.0267(4) 0.0159(3) 0.0196(4) -0.0021(3) 0.0009(3) -0.0019(3)
N1 0.024(2) 0.022(2) 0.019(2) -0.0030(18) -0.0021(18) -0.0004(18)
N2 0.024(2) 0.018(2) 0.022(2) 0.0026(18) 0.0029(18) -0.0046(18)
N3 0.037(3) 0.024(2) 0.019(2) -0.0007(19) 0.000(2) -0.008(2)
N4 0.035(3) 0.015(2) 0.023(2) 0.0012(19) 0.0004(19) -0.002(2)
O1 0.0223(19) 0.035(2) 0.025(2) -0.0005(19) -0.0037(15) -0.0055(18)
O2 0.046(3) 0.019(2) 0.023(2) -0.0010(16) 0.0069(18) -0.0058(17)
O3 0.0221(19) 0.028(2) 0.025(2) -0.0069(16) 0.0013(16) -0.0002(15)
O4 0.029(2) 0.016(2) 0.0196(18) -0.0011(14) -0.0014(15) 0.0015(14)
O5 0.043(2) 0.0195(19) 0.027(2) -0.0016(17) 0.0101(18) -0.0033(17)
O6 0.034(2) 0.0150(18) 0.024(2) 0.0002(15) -0.0028(16) -0.0045(16)
O1W 0.018(2) 0.080(4) 0.043(3) -0.025(3) 0.0066(19) -0.012(2)
O2W 0.020(2) 0.075(4) 0.121(6) -0.040(4) 0.020(3) -0.009(3)
C1 0.021(2) 0.014(3) 0.024(3) 0.002(2) -0.0045(19) -0.0006(18)
C2 0.024(3) 0.015(2) 0.029(3) 0.000(2) 0.000(2) 0.001(2)
C3 0.045(4) 0.023(3) 0.037(4) 0.001(3) 0.003(3) -0.005(3)
C4 0.069(5) 0.027(3) 0.047(4) 0.014(3) 0.019(4) -0.003(3)
C5 0.043(4) 0.025(3) 0.055(4) 0.007(3) 0.011(3) -0.006(3)
C6 0.040(4) 0.031(4) 0.061(5) 0.007(3) -0.002(3) -0.009(3)
C7 0.031(3) 0.028(3) 0.046(4) 0.007(3) -0.005(3) -0.007(2)
C8 0.030(3) 0.022(3) 0.034(3) -0.009(2) 0.002(2) 0.003(2)
C9 0.027(3) 0.035(3) 0.026(3) -0.007(3) 0.001(2) 0.006(2)
C10 0.026(3) 0.033(3) 0.026(3) -0.001(2) 0.001(2) 0.001(2)
C11 0.023(3) 0.042(4) 0.025(3) -0.001(3) -0.001(2) -0.002(2)
C12 0.027(3) 0.050(4) 0.027(3) -0.007(3) 0.007(2) -0.002(3)
C13 0.027(3) 0.057(4) 0.036(3) 0.000(3) -0.008(3) -0.003(3)
C14 0.033(4) 0.062(5) 0.057(5) -0.014(4) -0.020(3) 0.009(3)
C15 0.050(5) 0.066(6) 0.056(5) -0.008(4) -0.022(4) 0.031(4)
C16 0.042(4) 0.041(4) 0.044(4) -0.013(3) -0.001(3) 0.015(3)
C17 0.028(3) 0.043(4) 0.026(3) -0.010(3) -0.002(2) 0.007(3)
C18 0.032(3) 0.031(3) 0.034(3) -0.009(3) -0.001(3) 0.005(2)
C19 0.030(3) 0.047(4) 0.027(3) 0.004(3) -0.010(3) -0.015(3)
C20 0.030(3) 0.063(5) 0.038(4) 0.004(3) 0.005(3) -0.012(3)
C21 0.045(4) 0.088(7) 0.041(4) 0.012(4) 0.002(3) -0.036(5)
C22 0.052(5) 0.057(5) 0.053(5) 0.017(4) -0.006(4) -0.021(4)
C23 0.047(4) 0.040(4) 0.035(4) 0.008(3) -0.010(3) -0.014(3)
C24 0.065(5) 0.028(4) 0.054(5) 0.014(3) -0.023(4) -0.012(3)
C25 0.055(5) 0.033(4) 0.061(5) 0.001(4) -0.006(4) 0.000(3)
C26 0.037(3) 0.030(3) 0.042(4) -0.001(3) -0.005(3) -0.002(3)
C27 0.034(3) 0.030(3) 0.027(3) 0.001(2) -0.006(2) -0.008(2)
C28 0.036(3) 0.034(3) 0.033(3) 0.004(3) -0.009(3) -0.006(3)
C29 0.018(2) 0.015(3) 0.024(3) 0.0016(19) -0.0016(19) -0.0017(18)
C30 0.025(2) 0.012(2) 0.023(2) 0.001(2) 0.0002(19) 0.000(2)
C31 0.026(3) 0.023(3) 0.026(3) -0.001(2) -0.003(2) -0.004(2)
C32 0.025(3) 0.033(3) 0.029(3) -0.008(2) 0.003(2) -0.006(2)
C33 0.046(4) 0.027(3) 0.025(3) -0.002(2) 0.010(3) -0.007(3)
C34 0.040(3) 0.023(3) 0.022(3) -0.004(2) -0.003(2) -0.004(2)
C35 0.023(3) 0.023(3) 0.029(3) 0.001(2) 0.000(2) -0.003(2)
C36 0.037(3) 0.021(3) 0.024(3) 0.008(2) 0.001(2) 0.002(2)
C37 0.025(3) 0.019(3) 0.023(3) 0.001(2) 0.001(2) -0.001(2)
C38 0.036(3) 0.021(3) 0.020(3) -0.002(2) -0.006(2) -0.002(2)
C39 0.031(3) 0.020(3) 0.021(3) 0.002(2) -0.004(2) -0.002(2)
C40 0.025(3) 0.019(3) 0.029(3) 0.002(2) -0.001(2) -0.002(2)
C41 0.033(3) 0.018(3) 0.035(3) -0.002(2) -0.004(3) -0.005(2)
C42 0.029(3) 0.021(3) 0.048(4) 0.000(3) 0.007(3) -0.003(2)
C43 0.045(4) 0.020(3) 0.036(3) -0.006(2) 0.002(3) -0.001(3)
C44 0.039(3) 0.024(3) 0.033(3) 0.005(2) 0.001(3) 0.000(2)
C45 0.026(3) 0.023(3) 0.026(3) 0.004(2) -0.002(2) 0.002(2)
C46 0.036(3) 0.023(3) 0.023(3) 0.003(2) -0.003(2) 0.005(2)
C47 0.032(3) 0.018(3) 0.026(3) -0.005(2) 0.006(2) -0.006(2)
C48 0.039(4) 0.038(4) 0.039(4) -0.013(3) 0.005(3) -0.003(3)
C49 0.031(4) 0.058(5) 0.063(5) -0.018(4) 0.010(3) -0.014(3)
C50 0.055(5) 0.048(5) 0.068(6) -0.029(4) 0.036(4) -0.023(4)
C51 0.051(4) 0.036(4) 0.047(4) -0.013(3) 0.019(3) -0.015(3)
C52 0.102(7) 0.049(5) 0.035(4) -0.010(4) 0.038(5) -0.028(5)
C53 0.129(9) 0.041(5) 0.024(4) 0.007(3) 0.014(5) -0.002(5)
C54 0.089(6) 0.032(4) 0.027(4) 0.003(3) 0.007(4) 0.003(4)
C55 0.064(5) 0.023(3) 0.023(3) 0.001(2) 0.008(3) 0.001(3)
C56 0.048(4) 0.024(3) 0.028(3) -0.004(2) 0.011(3) -0.015(3)
C57 0.049(4) 0.022(3) 0.020(3) -0.003(2) -0.002(3) -0.004(3)
C58 0.055(4) 0.023(3) 0.029(3) 0.004(3) -0.008(3) -0.009(3)
C59 0.202(14) 0.020(4) 0.036(5) 0.007(3) -0.027(6) -0.001(6)
C60 0.246(19) 0.037(5) 0.060(7) 0.013(5) -0.056(9) 0.006(8)
C61 0.204(16) 0.022(4) 0.111(10) 0.024(5) -0.087(11) 0.007(6)
C62 0.084(7) 0.032(4) 0.084(7) 0.007(4) 0.011(6) 0.004(4)
C63 0.067(5) 0.025(3) 0.042(4) 0.007(3) 0.004(4) -0.002(3)
C64 0.046(4) 0.024(3) 0.026(3) -0.005(2) 0.011(3) -0.012(3)
C65 0.034(3) 0.027(3) 0.028(3) 0.002(3) 0.003(2) -0.001(3)
C66 0.028(3) 0.026(3) 0.021(3) -0.001(2) -0.001(2) -0.003(2)
C67 0.028(3) 0.026(3) 0.026(3) -0.001(2) 0.001(2) 0.006(2)
C68 0.025(3) 0.038(3) 0.027(3) 0.001(3) -0.001(2) 0.002(2)
C69 0.039(4) 0.051(4) 0.029(3) -0.001(3) 0.004(3) 0.010(3)
C70 0.045(4) 0.072(6) 0.024(3) 0.001(3) 0.015(3) 0.014(4)
C71 0.030(3) 0.070(6) 0.027(3) 0.016(3) 0.003(3) 0.009(3)
C72 0.023(3) 0.056(4) 0.037(4) 0.010(3) -0.005(3) -0.001(3)
C73 0.024(3) 0.047(4) 0.026(3) 0.004(3) -0.002(2) -0.003(3)
C74 0.028(3) 0.033(3) 0.025(3) 0.000(2) -0.003(2) -0.007(2)
C75 0.036(3) 0.027(3) 0.023(3) -0.008(2) 0.004(2) 0.005(2)
C76 0.043(4) 0.031(3) 0.040(4) -0.011(3) -0.009(3) 0.011(3)
C77 0.075(6) 0.031(4) 0.039(4) -0.008(3) -0.014(4) 0.011(4)
C78 0.088(6) 0.028(4) 0.040(4) -0.012(3) 0.002(4) -0.009(4)
C79 0.063(5) 0.033(3) 0.021(3) -0.005(3) 0.008(3) -0.002(3)
C80 0.072(6) 0.063(5) 0.033(4) -0.014(4) 0.015(4) -0.031(5)
C81 0.037(4) 0.057(5) 0.053(5) -0.003(4) -0.002(3) -0.010(3)
C82 0.043(4) 0.065(5) 0.049(5) -0.013(4) -0.011(4) 0.005(4)
C83 0.038(4) 0.040(4) 0.035(4) -0.004(3) -0.002(3) 0.004(3)
C84 0.033(3) 0.034(3) 0.020(3) -0.006(2) 0.005(2) -0.001(2)
C85 0.036(3) 0.017(2) 0.025(3) 0.000(2) 0.000(2) 0.005(2)
C86 0.041(3) 0.023(3) 0.030(3) 0.005(3) -0.006(2) -0.001(3)
C87 0.056(5) 0.047(4) 0.043(4) -0.003(3) -0.009(3) 0.016(4)
C88 0.059(5) 0.069(6) 0.072(6) -0.005(5) -0.015(5) 0.033(5)
C89 0.046(4) 0.088(7) 0.050(5) 0.000(5) -0.027(4) 0.022(5)
C90 0.058(5) 0.094(7) 0.039(4) -0.021(5) -0.019(4) 0.015(5)
C91 0.044(4) 0.060(5) 0.025(3) -0.005(3) -0.005(3) 0.010(3)
C92 0.031(3) 0.021(3) 0.029(3) 0.001(2) -0.003(2) 0.003(2)
C93 0.024(3) 0.017(3) 0.030(3) 0.001(2) 0.001(2) 0.002(2)
C94 0.026(3) 0.017(3) 0.027(3) -0.002(2) 0.001(2) -0.005(2)
C95 0.027(3) 0.021(3) 0.025(3) 0.001(2) 0.005(2) 0.001(2)
C96 0.029(3) 0.018(3) 0.031(3) -0.001(2) 0.002(2) -0.004(2)
C97 0.039(3) 0.024(3) 0.031(3) -0.003(2) 0.008(3) -0.003(2)
C98 0.062(5) 0.016(3) 0.041(4) -0.006(3) 0.017(3) -0.005(3)
C99 0.050(4) 0.025(3) 0.034(3) -0.009(3) -0.001(3) -0.009(3)
C100 0.039(3) 0.030(3) 0.027(3) -0.002(3) -0.005(3) -0.014(3)
C101 0.040(3) 0.019(3) 0.029(3) -0.002(2) 0.005(3) -0.006(2)
C102 0.034(3) 0.024(3) 0.029(3) 0.006(2) -0.001(2) -0.004(2)
C103 0.021(3) 0.016(2) 0.041(3) -0.010(2) -0.005(2) 0.004(2)
C104 0.037(3) 0.027(3) 0.035(3) -0.010(3) 0.007(3) -0.001(2)
C105 0.030(3) 0.032(3) 0.063(5) -0.016(3) 0.014(3) -0.002(3)
C106 0.030(3) 0.030(3) 0.059(5) -0.017(3) -0.007(3) 0.007(3)
C107 0.031(3) 0.023(3) 0.046(4) -0.011(3) -0.001(3) 0.009(2)
C108 0.038(4) 0.037(4) 0.061(5) -0.005(3) -0.024(4) 0.015(3)
C109 0.074(6) 0.041(4) 0.047(5) 0.007(4) -0.015(4) -0.002(4)
C110 0.044(4) 0.043(4) 0.046(4) 0.009(3) 0.003(3) 0.002(3)
C111 0.028(3) 0.026(3) 0.039(4) 0.003(3) -0.001(3) 0.000(2)
C112 0.025(3) 0.018(3) 0.040(3) -0.008(2) -0.004(2) 0.002(2)

loop_
_atom_type_symbol
_atom_type_description
_atom_type_scat_dispersion_real
_atom_type_scat_dispersion_imag
_atom_type_scat_source
C C 0.0033 0.0016 'International Tables Vol C Tables 4.2.6.8 and 6.1.1.4'
H H 0.0000 0.0000 'International Tables Vol C Tables 4.2.6.8 and 6.1.1.4'
N N 0.0061 0.0033 'International Tables Vol C Tables 4.2.6.8 and 6.1.1.4'
O O 0.0106 0.0060 'International Tables Vol C Tables 4.2.6.8 and 6.1.1.4'
Fe Fe 0.3463 0.8444 'International Tables Vol C Tables 4.2.6.8 and 6.1.1.4'
Cl Cl 0.1484 0.1585 'International Tables Vol C Tables 4.2.6.8 and 6.1.1.4'

loop_
_geom_angle_atom_site_label_1
_geom_angle_atom_site_label_2
_geom_angle_atom_site_label_3
_geom_angle
O2 Fe1 O1 102.1(2)
O2 Fe1 O3 97.62(18)
O1 Fe1 O3 96.28(18)
O2 Fe1 O4 88.58(17)
O1 Fe1 O4 168.71(18)
O3 Fe1 O4 78.58(16)
O2 Fe1 N2 89.00(18)
O1 Fe1 N2 91.72(18)
O3 Fe1 N2 168.29(17)
O4 Fe1 N2 92.00(16)
O2 Fe1 N1 165.88(19)
O1 Fe1 N1 86.34(18)
O3 Fe1 N1 92.57(18)
O4 Fe1 N1 83.87(16)
N2 Fe1 N1 79.39(18)
O5 Fe2 O6 104.80(18)
O5 Fe2 O3 95.70(19)
O6 Fe2 O3 99.20(18)
O5 Fe2 O4 166.02(16)
O6 Fe2 O4 89.03(17)
O3 Fe2 O4 79.79(16)
O5 Fe2 N4 87.67(19)
O6 Fe2 N4 87.39(18)
O3 Fe2 N4 171.54(18)
O4 Fe2 N4 95.11(17)
O5 Fe2 N3 85.69(19)
O6 Fe2 N3 162.30(19)
O3 Fe2 N3 93.79(18)
O4 Fe2 N3 81.45(17)
N4 Fe2 N3 78.70(18)
C1 N1 C8 113.3(4)
C1 N1 Fe1 111.3(3)
C8 N1 Fe1 110.6(4)
C36 N2 C29 112.5(4)
C36 N2 Fe1 112.1(4)
C29 N2 Fe1 110.2(3)
C57 N3 C64 113.1(5)
C57 N3 Fe2 111.5(3)
C64 N3 Fe2 111.9(4)
C92 N4 C85 114.2(5)
C92 N4 Fe2 113.4(3)
C85 N4 Fe2 108.5(3)
C10 O1 Fe1 135.3(4)
C38 O2 Fe1 130.5(4)
Fe2 O3 Fe1 104.51(19)
Fe2 O4 Fe1 97.06(17)
C66 O5 Fe2 136.2(4)
C94 O6 Fe2 124.4(4)
N1 C1 C2 112.4(4)
N1 C1 C29 108.5(4)
C2 C1 C29 113.0(4)
N1 C1 H1 107.6
C2 C1 H1 107.6
C29 C1 H1 107.6
C3 C2 C7 119.1(6)
C3 C2 C1 119.4(5)
C7 C2 C1 121.5(5)
C2 C3 C4 120.8(7)
C2 C3 H3 119.6
C4 C3 H3 119.6
C5 C4 C3 118.8(7)
C5 C4 H4 120.6
C3 C4 H4 120.6
C4 C5 C6 120.3(6)
C4 C5 H5 119.9
C6 C5 H5 119.9
C7 C6 C5 120.2(7)
C7 C6 H6 119.9
C5 C6 H6 119.9
C6 C7 C2 120.9(7)
C6 C7 H7 119.6
C2 C7 H7 119.6
N1 C8 C9 113.8(5)
N1 C8 H8A 108.8
C9 C8 H8A 108.8
N1 C8 H8B 108.8
C9 C8 H8B 108.8
H8A C8 H8B 107.7
C18 C9 C10 120.0(6)
C18 C9 C8 118.5(6)
C10 C9 C8 121.4(6)
O1 C10 C11 118.0(6)
O1 C10 C9 122.3(5)
C11 C10 C9 119.6(6)
C10 C11 C12 118.8(6)
C10 C11 C19 119.1(6)
C12 C11 C19 121.9(6)
C17 C12 C13 116.5(7)
C17 C12 C11 120.6(6)
C13 C12 C11 122.9(7)
C14 C13 C12 122.1(8)
C14 C13 H13 119.0
C12 C13 H13 119.0
C13 C14 C15 120.4(7)
C13 C14 H14 119.8
C15 C14 H14 119.8
C16 C15 C14 119.2(7)
C16 C15 H15 120.4
C14 C15 H15 120.4
C15 C16 C17 121.1(8)
C15 C16 H16 119.5
C17 C16 H16 119.5
C16 C17 C12 120.7(6)
C16 C17 C18 121.4(7)
C12 C17 C18 117.9(6)
C9 C18 C17 122.9(6)
C9 C18 H18 118.6
C17 C18 H18 118.6
C28 C19 C20 119.2(7)
C28 C19 C11 122.8(6)
C20 C19 C11 117.9(7)
C21 C20 C19 121.3(8)
C21 C20 H20 119.4
C19 C20 H20 119.4
C20 C21 C22 119.9(7)
C20 C21 H21 120.0
C22 C21 H21 120.0
C23 C22 C21 118.9(8)
C23 C22 H22 120.6
C21 C22 H22 120.6
C22 C23 C24 119.9(7)
C22 C23 C28 121.4(8)
C24 C23 C28 118.6(7)
C25 C24 C23 122.9(7)
C25 C24 H24 118.5
C23 C24 H24 118.5
C26 C25 C24 117.1(8)
C26 C25 H25 121.5
C24 C25 H25 121.5
C25 C26 C27 122.3(7)
C25 C26 H26 118.9
C27 C26 H26 118.9
C28 C27 C26 121.4(6)
C28 C27 H27 119.3
C26 C27 H27 119.3
C27 C28 C19 123.3(6)
C27 C28 C23 117.6(7)
C19 C28 C23 119.2(7)
N2 C29 C30 114.1(4)
N2 C29 C1 108.2(4)
C30 C29 C1 110.6(4)
N2 C29 H29 107.9
C30 C29 H29 107.9
C1 C29 H29 107.9
C31 C30 C35 118.7(5)
C31 C30 C29 120.7(5)
C35 C30 C29 120.5(5)
C30 C31 C32 120.6(5)
C30 C31 H31 119.7
C32 C31 H31 119.7
C33 C32 C31 120.4(6)
C33 C32 H32 119.8
C31 C32 H32 119.8
C32 C33 C34 119.3(6)
C32 C33 H33 120.4
C34 C33 H33 120.4
C33 C34 C35 120.8(6)
C33 C34 H34 119.6
C35 C34 H34 119.6
C34 C35 C30 120.2(5)
C34 C35 H35 119.9
C30 C35 H35 119.9
N2 C36 C37 110.8(5)
N2 C36 H36A 109.5
C37 C36 H36A 109.5
N2 C36 H36B 109.5
C37 C36 H36B 109.5
H36A C36 H36B 108.1
C46 C37 C38 119.3(5)
C46 C37 C36 120.7(5)
C38 C37 C36 119.9(5)
O2 C38 C39 119.7(5)
O2 C38 C37 120.3(5)
C39 C38 C37 119.9(5)
C38 C39 C40 120.2(6)
C38 C39 C47 118.2(5)
C40 C39 C47 121.5(5)
C39 C40 C45 120.4(5)
C39 C40 C41 122.9(6)
C45 C40 C41 116.7(5)
C42 C41 C40 121.6(6)
C42 C41 H41 119.2
C40 C41 H41 119.2
C41 C42 C43 120.6(6)
C41 C42 H42 119.7
C43 C42 H42 119.7
C44 C43 C42 119.5(6)
C44 C43 H43 120.3
C42 C43 H43 120.3
C43 C44 C45 121.1(6)
C43 C44 H44 119.5
C45 C44 H44 119.5
C44 C45 C40 120.6(6)
C44 C45 C46 121.6(6)
C40 C45 C46 117.8(5)
C37 C46 C45 122.2(6)
C37 C46 H46 118.9
C45 C46 H46 118.9
C48 C47 C56 119.7(6)
C48 C47 C39 119.4(6)
C56 C47 C39 120.9(6)
C47 C48 C49 122.0(7)
C47 C48 H48 119.0
C49 C48 H48 119.0
C50 C49 C48 118.8(8)
C50 C49 H49 120.6
C48 C49 H49 120.6
C49 C50 C51 121.6(7)
C49 C50 H50 119.2
C51 C50 H50 119.2
C56 C51 C50 119.3(7)
C56 C51 C52 119.4(8)
C50 C51 C52 121.3(8)
C53 C52 C51 120.0(8)
C53 C52 H52 120.0
C51 C52 H52 120.0
C52 C53 C54 121.1(7)
C52 C53 H53 119.5
C54 C53 H53 119.5
C55 C54 C53 118.7(9)
C55 C54 H54 120.6
C53 C54 H54 120.6
C54 C55 C56 122.2(7)
C54 C55 H55 118.9
C56 C55 H55 118.9
C55 C56 C51 118.6(7)
C55 C56 C47 122.8(6)
C51 C56 C47 118.7(7)
N3 C57 C58 112.8(5)
N3 C57 C85 108.8(5)
C58 C57 C85 112.0(6)
N3 C57 H57 107.7
C58 C57 H57 107.7
C85 C57 H57 107.7
C63 C58 C59 120.8(7)
C63 C58 C57 122.9(6)
C59 C58 C57 116.3(7)
C60 C59 C58 119.2(10)
C60 C59 H59 120.4
C58 C59 H59 120.4
C59 C60 C61 119.1(10)
C59 C60 H60 120.4
C61 C60 H60 120.4
C62 C61 C60 120.9(9)
C62 C61 H61 119.6
C60 C61 H61 119.6
C63 C62 C61 117.2(10)
C63 C62 H62 121.4
C61 C62 H62 121.4
C58 C63 C62 122.4(8)
C58 C63 H63 118.8
C62 C63 H63 118.8
N3 C64 C65 114.3(5)
N3 C64 H64A 108.7
C65 C64 H64A 108.7
N3 C64 H64B 108.7
C65 C64 H64B 108.7
H64A C64 H64B 107.6
C74 C65 C66 120.0(6)
C74 C65 C64 118.5(6)
C66 C65 C64 121.5(5)
O5 C66 C67 117.3(6)
O5 C66 C65 122.7(5)
C67 C66 C65 120.0(5)
C66 C67 C68 120.0(6)
C66 C67 C75 117.2(5)
C68 C67 C75 122.6(6)
C67 C68 C69 121.6(6)
C67 C68 C73 119.5(6)
C69 C68 C73 118.9(6)
C70 C69 C68 119.2(7)
C70 C69 H69 120.4
C68 C69 H69 120.4
C69 C70 C71 122.1(7)
C69 C70 H70 118.9
C71 C70 H70 118.9
C72 C71 C70 119.5(7)
C72 C71 H71 120.2
C70 C71 H71 120.2
C71 C72 C73 122.0(8)
C71 C72 H72 119.0
C73 C72 H72 119.0
C74 C73 C72 123.8(7)
C74 C73 C68 118.0(6)
C72 C73 C68 118.2(6)
C65 C74 C73 122.4(6)
C65 C74 H74 118.8
C73 C74 H74 118.8
C76 C75 C84 118.7(6)
C76 C75 C67 123.1(6)
C84 C75 C67 118.0(5)
C75 C76 C77 122.3(7)
C75 C76 H76 118.8
C77 C76 H76 118.8
C78 C77 C76 121.0(7)
C78 C77 H77 119.5
C76 C77 H77 119.5
C77 C78 C79 119.4(7)
C77 C78 H78 120.3
C79 C78 H78 120.3
C78 C79 C84 119.0(7)
C78 C79 C80 123.7(7)
C84 C79 C80 117.3(7)
C81 C80 C79 123.0(8)
C81 C80 H80 118.5
C79 C80 H80 118.5
C80 C81 C82 119.8(8)
C80 C81 H81 120.1
C82 C81 H81 120.1
C81 C82 C83 121.4(8)
C81 C82 H82 119.3
C83 C82 H82 119.3
C82 C83 C84 120.0(7)
C82 C83 H83 120.0
C84 C83 H83 120.0
C83 C84 C79 118.4(6)
C83 C84 C75 122.1(6)
C79 C84 C75 119.5(6)
N4 C85 C86 112.4(5)
N4 C85 C57 107.2(5)
C86 C85 C57 112.9(5)
N4 C85 H85 108.1
C86 C85 H85 108.1
C57 C85 H85 108.1
C87 C86 C91 118.8(6)
C87 C86 C85 122.0(6)
C91 C86 C85 119.2(6)
C86 C87 C88 120.2(8)
C86 C87 H87 119.9
C88 C87 H87 119.9
C89 C88 C87 120.2(8)
C89 C88 H88 119.9
C87 C88 H88 119.9
C88 C89 C90 120.6(7)
C88 C89 H89 119.7
C90 C89 H89 119.7
C89 C90 C91 120.4(8)
C89 C90 H90 119.8
C91 C90 H90 119.8
C86 C91 C90 119.7(7)
C86 C91 H91 120.1
C90 C91 H91 120.1
N4 C92 C93 109.5(5)
N4 C92 H92A 109.8
C93 C92 H92A 109.8
N4 C92 H92B 109.8
C93 C92 H92B 109.8
H92A C92 H92B 108.2
C102 C93 C94 120.5(5)
C102 C93 C92 121.6(5)
C94 C93 C92 117.9(5)
O6 C94 C95 122.0(5)
O6 C94 C93 118.5(5)
C95 C94 C93 119.5(5)
C94 C95 C96 120.4(5)
C94 C95 C103 118.0(5)
C96 C95 C103 121.5(5)
C95 C96 C101 119.8(5)
C95 C96 C97 122.4(6)
C101 C96 C97 117.8(5)
C98 C97 C96 121.4(6)
C98 C97 H97 119.3
C96 C97 H97 119.3
C97 C98 C99 120.3(6)
C97 C98 H98 119.9
C99 C98 H98 119.9
C100 C99 C98 120.2(6)
C100 C99 H99 119.9
C98 C99 H99 119.9
C99 C100 C101 120.5(6)
C99 C100 H100 119.8
C101 C100 H100 119.8
C102 C101 C96 119.2(5)
C102 C101 C100 121.1(6)
C96 C101 C100 119.7(6)
C93 C102 C101 120.6(6)
C93 C102 H102 119.7
C101 C102 H102 119.7
C104 C103 C112 119.6(6)
C104 C103 C95 119.0(6)
C112 C103 C95 121.4(5)
C103 C104 C105 120.9(7)
C103 C104 H104 119.6
C105 C104 H104 119.6
C106 C105 C104 121.3(7)
C106 C105 H105 119.3
C104 C105 H105 119.3
C105 C106 C107 120.7(6)
C105 C106 H106 119.6
C107 C106 H106 119.6
C108 C107 C106 122.1(6)
C108 C107 C112 119.0(7)
C106 C107 C112 119.0(7)
C109 C108 C107 120.4(6)
C109 C108 H108 119.8
C107 C108 H108 119.8
C108 C109 C110 119.8(8)
C108 C109 H109 120.1
C110 C109 H109 120.1
C111 C110 C109 121.8(8)
C111 C110 H110 119.1
C109 C110 H110 119.1
C110 C111 C112 120.5(6)
C110 C111 H111 119.7
C112 C111 H111 119.7
C111 C112 C103 123.2(5)
C111 C112 C107 118.4(6)
C103 C112 C107 118.5(6)
Cl1A C1A Cl2A 107.3(6)
Cl2B C1B Cl1B 115.6(15)

loop_
_geom_bond_atom_site_label_1
_geom_bond_atom_site_label_2
_geom_bond_distance
Fe1 O2 1.910(4)
Fe1 O1 1.914(4)
Fe1 O3 1.971(4)
Fe1 O4 2.092(4)
Fe1 N2 2.176(5)
Fe1 N1 2.185(5)
Fe2 O5 1.901(4)
Fe2 O6 1.927(4)
Fe2 O3 1.958(4)
Fe2 O4 2.055(4)
Fe2 N4 2.185(5)
Fe2 N3 2.199(5)
N1 C1 1.492(7)
N1 C8 1.493(7)
N2 C36 1.490(7)
N2 C29 1.508(7)
N3 C57 1.485(8)
N3 C64 1.486(8)
N4 C92 1.487(8)
N4 C85 1.496(7)
O1 C10 1.318(8)
O2 C38 1.332(7)
O5 C66 1.329(7)
O6 C94 1.337(7)
C1 C2 1.519(7)
C1 C29 1.541(7)
C1 H1 1.0000
C2 C3 1.386(9)
C2 C7 1.397(8)
C3 C4 1.411(9)
C3 H3 0.9500
C4 C5 1.383(11)
C4 H4 0.9500
C5 C6 1.405(11)
C5 H5 0.9500
C6 C7 1.363(10)
C6 H6 0.9500
C7 H7 0.9500
C8 C9 1.508(8)
C8 H8A 0.9900
C8 H8B 0.9900
C9 C18 1.358(9)
C9 C10 1.441(9)
C10 C11 1.413(8)
C11 C12 1.451(10)
C11 C19 1.493(9)
C12 C17 1.413(10)
C12 C13 1.417(9)
C13 C14 1.339(11)
C13 H13 0.9500
C14 C15 1.425(14)
C14 H14 0.9500
C15 C16 1.346(11)
C15 H15 0.9500
C16 C17 1.395(10)
C16 H16 0.9500
C17 C18 1.424(9)
C18 H18 0.9500
C19 C28 1.405(11)
C19 C20 1.410(10)
C20 C21 1.406(12)
C20 H20 0.9500
C21 C22 1.428(15)
C21 H21 0.9500
C22 C23 1.384(12)
C22 H22 0.9500
C23 C24 1.415(12)
C23 C28 1.444(9)
C24 C25 1.391(13)
C24 H24 0.9500
C25 C26 1.388(10)
C25 H25 0.9500
C26 C27 1.396(10)
C26 H26 0.9500
C27 C28 1.395(10)
C27 H27 0.9500
C29 C30 1.512(8)
C29 H29 1.0000
C30 C31 1.387(8)
C30 C35 1.404(7)
C31 C32 1.393(8)
C31 H31 0.9500
C32 C33 1.384(9)
C32 H32 0.9500
C33 C34 1.385(9)
C33 H33 0.9500
C34 C35 1.386(9)
C34 H34 0.9500
C35 H35 0.9500
C36 C37 1.509(8)
C36 H36A 0.9900
C36 H36B 0.9900
C37 C46 1.364(8)
C37 C38 1.442(8)
C38 C39 1.401(8)
C39 C40 1.407(8)
C39 C47 1.496(8)
C40 C45 1.429(9)
C40 C41 1.429(8)
C41 C42 1.371(9)
C41 H41 0.9500
C42 C43 1.407(10)
C42 H42 0.9500
C43 C44 1.376(9)
C43 H43 0.9500
C44 C45 1.400(9)
C44 H44 0.9500
C45 C46 1.433(9)
C46 H46 0.9500
C47 C48 1.366(10)
C47 C56 1.424(9)
C48 C49 1.427(11)
C48 H48 0.9500
C49 C50 1.351(13)
C49 H49 0.9500
C50 C51 1.424(13)
C50 H50 0.9500
C51 C56 1.421(10)
C51 C52 1.435(12)
C52 C53 1.384(16)
C52 H52 0.9500
C53 C54 1.410(14)
C53 H53 0.9500
C54 C55 1.398(10)
C54 H54 0.9500
C55 C56 1.405(10)
C55 H55 0.9500
C57 C58 1.495(9)
C57 C85 1.540(9)
C57 H57 1.0000
C58 C63 1.364(11)
C58 C59 1.406(11)
C59 C60 1.403(14)
C59 H59 0.9500
C60 C61 1.43(2)
C60 H60 0.9500
C61 C62 1.413(18)
C61 H61 0.9500
C62 C63 1.408(11)
C62 H62 0.9500
C63 H63 0.9500
C64 C65 1.518(9)
C64 H64A 0.9900
C64 H64B 0.9900
C65 C74 1.371(9)
C65 C66 1.416(9)
C66 C67 1.402(8)
C67 C68 1.424(9)
C67 C75 1.479(9)
C68 C69 1.432(10)
C68 C73 1.439(10)
C69 C70 1.375(11)
C69 H69 0.9500
C70 C71 1.394(13)
C70 H70 0.9500
C71 C72 1.363(11)
C71 H71 0.9500
C72 C73 1.411(9)
C72 H72 0.9500
C73 C74 1.410(9)
C74 H74 0.9500
C75 C76 1.355(9)
C75 C84 1.429(9)
C76 C77 1.392(11)
C76 H76 0.9500
C77 C78 1.365(13)
C77 H77 0.9500
C78 C79 1.424(12)
C78 H78 0.9500
C79 C84 1.425(10)
C79 C80 1.439(12)
C80 C81 1.327(13)
C80 H80 0.9500
C81 C82 1.380(13)
C81 H81 0.9500
C82 C83 1.388(11)
C82 H82 0.9500
C83 C84 1.424(9)
C83 H83 0.9500
C85 C86 1.522(8)
C85 H85 1.0000
C86 C87 1.388(11)
C86 C91 1.395(10)
C87 C88 1.410(12)
C87 H87 0.9500
C88 C89 1.344(14)
C88 H88 0.9500
C89 C90 1.379(13)
C89 H89 0.9500
C90 C91 1.395(11)
C90 H90 0.9500
C91 H91 0.9500
C92 C93 1.516(8)
C92 H92A 0.9900
C92 H92B 0.9900
C93 C102 1.373(8)
C93 C94 1.434(8)
C94 C95 1.382(8)
C95 C96 1.415(8)
C95 C103 1.505(8)
C96 C101 1.420(9)
C96 C97 1.438(8)
C97 C98 1.360(9)
C97 H97 0.9500
C98 C99 1.415(11)
C98 H98 0.9500
C99 C100 1.379(10)
C99 H99 0.9500
C100 C101 1.421(8)
C100 H100 0.9500
C101 C102 1.411(9)
C102 H102 0.9500
C103 C104 1.381(9)
C103 C112 1.422(9)
C104 C105 1.397(10)
C104 H104 0.9500
C105 C106 1.342(12)
C105 H105 0.9500
C106 C107 1.415(11)
C106 H106 0.9500
C107 C108 1.407(11)
C107 C112 1.441(9)
C108 C109 1.386(13)
C108 H108 0.9500
C109 C110 1.387(12)
C109 H109 0.9500
C110 C111 1.359(10)
C110 H110 0.9500
C111 C112 1.411(9)
C111 H111 0.9500
C1A Cl1A 1.746(13)
C1A Cl2A 1.885(13)
C1B Cl2B 1.51(2)
C1B Cl1B 1.79(2)
